data_7222446
loop_
_publ_author_name
'Hoxha, Kreshnik'
'Case, David H.'
'Day, Graeme M.'
'Prior, Timothy J.'

_publ_section_title
;
 Co-crystallisation of cytosine with 1,10-phenanthroline: computational
 screening and experimental realisation
;
_journal_issue 37
_journal_name_full CrystEngComm
_journal_page_first 7130
_journal_paper_doi 10.1039/C5CE01286D
_journal_volume 17
_journal_year 2015
_chemical_formula_sum 'C16 H13 N5 O'
_chemical_formula_weight 291.31
_space_group_crystal_system monoclinic
_space_group_IT_number 14
_space_group_name_Hall '-P 2ybc'
_space_group_name_H-M_alt 'P 1 21/c 1'
_symmetry_space_group_name_Hall '-P 2ybc'
_symmetry_space_group_name_H-M 'P 1 21/c 1'
_atom_sites_solution_hydrogens geom
_audit_creation_method SHELXL-2014/7
_cell_angle_alpha 90
_cell_angle_beta 100.224(8)
_cell_angle_gamma 90
_cell_formula_units_Z 8
_cell_length_a 20.803(2)
_cell_length_b 9.5030(5)
_cell_length_c 14.7247(13)
_cell_measurement_temperature 393(2)
_cell_volume 2864.7(4)
_computing_structure_refinement 'SHELXL-2014/7 (Sheldrick, 2014)'
_diffrn_ambient_temperature 393(2)
_diffrn_measured_fraction_theta_full 0.332
_diffrn_measured_fraction_theta_max 0.330
_diffrn_radiation_type MoK\a
_diffrn_radiation_wavelength 0.71073
_diffrn_reflns_av_R_equivalents 0.2443
_diffrn_reflns_av_unetI/netI 0.3511
_diffrn_reflns_laue_measured_fraction_full 0.332
_diffrn_reflns_laue_measured_fraction_max 0.330
_diffrn_reflns_limit_h_max 14
_diffrn_reflns_limit_h_min -14
_diffrn_reflns_limit_k_max 9
_diffrn_reflns_limit_k_min -9
_diffrn_reflns_limit_l_max 15
_diffrn_reflns_limit_l_min -5
_diffrn_reflns_number 2288
_diffrn_reflns_point_group_measured_fraction_full 0.332
_diffrn_reflns_point_group_measured_fraction_max 0.330
_diffrn_reflns_theta_full 25.242
_diffrn_reflns_theta_max 25.320
_diffrn_reflns_theta_min 1.990
_exptl_absorpt_coefficient_mu 0.090
_exptl_crystal_density_diffrn 1.351
_exptl_crystal_F_000 1216
_exptl_crystal_size_max 0.360
_exptl_crystal_size_mid 0.210
_exptl_crystal_size_min 0.190
_refine_diff_density_max 0.272
_refine_diff_density_min -0.326
_refine_diff_density_rms 0.077
_refine_ls_extinction_method none
_refine_ls_goodness_of_fit_ref 0.735
_refine_ls_hydrogen_treatment constr
_refine_ls_matrix_type full
_refine_ls_number_parameters 217
_refine_ls_number_reflns 1724
_refine_ls_number_restraints 0
_refine_ls_restrained_S_all 0.735
_refine_ls_R_factor_all 0.3087
_refine_ls_R_factor_gt 0.1192
_refine_ls_shift/su_max 0.171
_refine_ls_shift/su_mean 0.032
_refine_ls_structure_factor_coef Fsqd
_refine_ls_weighting_details 'w=1/[\s^2^(Fo^2^)+(0.1776P)^2^] where P=(Fo^2^+2Fc^2^)/3'
_refine_ls_weighting_scheme calc
_refine_ls_wR_factor_gt 0.2769
_refine_ls_wR_factor_ref 0.3640
_reflns_Friedel_coverage 0.000
_reflns_number_gt 369
_reflns_number_total 1724
_reflns_threshold_expression 'I > 2\s(I)'
_cod_data_source_file c5ce01286d4.cif
_cod_data_source_block shelx
_cod_database_code 7222446
_shelx_shelxl_version_number 2014/7
_shelx_space_group_comment
;
The symmetry employed for this shelxl refinement is uniquely defined
by the following loop, which should always be used as a source of
symmetry information in preference to the above space-group names.
They are only intended as comments.
;
_shelx_estimated_absorpt_t_min 0.968
_shelx_estimated_absorpt_t_max 0.983

loop_
_space_group_symop_operation_xyz
'x, y, z'
'-x, y+1/2, -z+1/2'
'-x, -y, -z'
'x, -y-1/2, z-1/2'

loop_
_atom_site_label
_atom_site_type_symbol
_atom_site_fract_x
_atom_site_fract_y
_atom_site_fract_z
_atom_site_U_iso_or_equiv
_atom_site_adp_type
_atom_site_occupancy
_atom_site_site_symmetry_order
_atom_site_calc_flag
_atom_site_refinement_flags_posn
_atom_site_refinement_flags_adp
N1 N 0.0127(5) 0.5690(8) 0.7125(11) 0.059(5) Uani 1 1 d . .
H1 H -0.0007 0.4962 0.7384 0.070 Uiso 1 1 calc R U
C2 C -0.0042(8) 0.7024(15) 0.7301(15) 0.070(5) Uiso 1 1 d . .
N3 N 0.0140(6) 0.8158(9) 0.7009(12) 0.068(5) Uani 1 1 d . .
C4 C 0.0507(6) 0.8069(11) 0.6387(12) 0.039(4) Uiso 1 1 d . .
C5 C 0.0725(7) 0.6759(12) 0.6082(14) 0.060(4) Uiso 1 1 d . .
H5 H 0.0985 0.6682 0.5632 0.072 Uiso 1 1 calc R U
C6 C 0.0513(7) 0.5625(13) 0.6521(14) 0.058(4) Uiso 1 1 d . .
H6 H 0.0656 0.4739 0.6376 0.070 Uiso 1 1 calc R U
O20 O -0.0361(6) 0.7045(7) 0.8028(13) 0.120(6) Uani 1 1 d . .
N40 N 0.0740(6) 0.9226(9) 0.6049(12) 0.087(6) Uani 1 1 d . .
H40A H 0.0647 1.0042 0.6242 0.105 Uiso 1 1 calc R U
H40B H 0.0984 0.9157 0.5636 0.105 Uiso 1 1 calc R U
N11 N 0.4879(5) 0.6645(10) 0.2829(13) 0.078(6) Uani 1 1 d . .
H11 H 0.4983 0.7379 0.2545 0.093 Uiso 1 1 calc R U
C12 C 0.5046(6) 0.5388(12) 0.2590(12) 0.041(4) Uiso 1 1 d . .
N13 N 0.4826(5) 0.4183(9) 0.2889(11) 0.060(5) Uani 1 1 d . .
C14 C 0.4496(7) 0.4289(13) 0.3601(14) 0.059(4) Uiso 1 1 d . .
C15 C 0.4301(8) 0.5652(13) 0.3972(16) 0.076(5) Uiso 1 1 d . .
H15 H 0.4053 0.5750 0.4435 0.091 Uiso 1 1 calc R U
C16 C 0.4549(7) 0.6768(14) 0.3512(15) 0.070(5) Uiso 1 1 d . .
H16 H 0.4475 0.7675 0.3707 0.084 Uiso 1 1 calc R U
O21 O 0.5337(6) 0.5276(8) 0.1876(12) 0.107(5) Uani 1 1 d . .
N44 N 0.4263(6) 0.3116(9) 0.3942(13) 0.102(7) Uani 1 1 d . .
H44A H 0.4325 0.2308 0.3708 0.123 Uiso 1 1 calc R U
H44B H 0.4054 0.3175 0.4394 0.123 Uiso 1 1 calc R U
C21 C 0.2552(7) 0.5880(12) 0.3418(13) 0.059(4) Uiso 1 1 d . .
H21 H 0.2833 0.6268 0.3060 0.070 Uiso 1 1 calc R U
C22 C 0.1945(9) 0.6242(17) 0.3204(18) 0.099(6) Uiso 1 1 d . .
H22 H 0.1807 0.6936 0.2767 0.119 Uiso 1 1 calc R U
C23 C 0.1519(8) 0.5556(12) 0.3647(14) 0.059(4) Uiso 1 1 d . .
H23 H 0.1074 0.5728 0.3471 0.071 Uiso 1 1 calc R U
C24 C 0.1734(7) 0.4565(12) 0.4385(13) 0.047(4) Uiso 1 1 d . .
C25 C 0.1315(8) 0.3826(12) 0.4844(14) 0.060(4) Uiso 1 1 d . .
H25 H 0.0866 0.3925 0.4666 0.072 Uiso 1 1 calc R U
C26 C 0.1568(8) 0.2931(14) 0.5575(16) 0.078(5) Uiso 1 1 d . .
H26 H 0.1288 0.2519 0.5925 0.094 Uiso 1 1 calc R U
C27 C 0.2232(7) 0.2656(12) 0.5781(13) 0.047(4) Uiso 1 1 d . .
C28 C 0.2452(8) 0.1733(13) 0.6480(16) 0.074(5) Uiso 1 1 d . .
H28 H 0.2166 0.1316 0.6819 0.089 Uiso 1 1 calc R U
C29 C 0.3133(7) 0.1433(14) 0.6670(14) 0.065(5) Uiso 1 1 d . .
H29 H 0.3310 0.0817 0.7139 0.078 Uiso 1 1 calc R U
C30 C 0.3528(8) 0.2112(12) 0.6114(14) 0.062(4) Uiso 1 1 d . .
H30 H 0.3975 0.1944 0.6262 0.074 Uiso 1 1 calc R U
C31 C 0.2648(7) 0.3323(12) 0.5332(13) 0.046(4) Uiso 1 1 d . .
C32 C 0.2403(7) 0.4237(12) 0.4530(13) 0.047(4) Uiso 1 1 d . .
N21 N 0.2840(6) 0.4957(11) 0.4140(12) 0.067(4) Uiso 1 1 d . .
N22 N 0.3328(6) 0.2970(10) 0.5399(11) 0.056(3) Uiso 1 1 d . .
N41 N 0.2213(6) 0.7473(11) 0.5871(12) 0.068(4) Uiso 1 1 d . .
N42 N 0.1647(5) 0.9350(9) 0.4668(10) 0.050(3) Uiso 1 1 d . .
C41 C 0.2504(9) 0.6565(15) 0.6527(18) 0.090(6) Uiso 1 1 d . .
H41 H 0.2247 0.6145 0.6907 0.108 Uiso 1 1 calc R U
C42 C 0.3139(8) 0.6234(16) 0.6662(16) 0.083(5) Uiso 1 1 d . .
H42 H 0.3290 0.5458 0.7023 0.099 Uiso 1 1 calc R U
C43 C 0.3540(8) 0.6974(13) 0.6298(14) 0.065(5) Uiso 1 1 d . .
H43 H 0.3985 0.6847 0.6506 0.078 Uiso 1 1 calc R U
C44 C 0.3341(9) 0.7966(15) 0.5602(17) 0.082(6) Uiso 1 1 d . .
C45 C 0.3660(8) 0.8798(14) 0.4964(15) 0.074(5) Uiso 1 1 d . .
H45 H 0.4110 0.8688 0.5036 0.089 Uiso 1 1 calc R U
C46 C 0.3413(8) 0.9633(13) 0.4338(14) 0.067(5) Uiso 1 1 d . .
H46 H 0.3673 1.0061 0.3966 0.080 Uiso 1 1 calc R U
C47 C 0.2698(7) 0.9934(12) 0.4196(13) 0.046(4) Uiso 1 1 d . .
C48 C 0.2363(7) 1.0822(12) 0.3475(13) 0.060(4) Uiso 1 1 d . .
H48 H 0.2584 1.1272 0.3060 0.072 Uiso 1 1 calc R U
C49 C 0.1716(8) 1.0970(14) 0.3428(15) 0.074(5) Uiso 1 1 d . .
H49 H 0.1481 1.1582 0.3000 0.089 Uiso 1 1 calc R U
C50 C 0.1420(8) 1.0257(13) 0.3982(14) 0.065(5) Uiso 1 1 d . .
H50 H 0.0970 1.0396 0.3890 0.078 Uiso 1 1 calc R U
C51 C 0.2302(7) 0.9175(12) 0.4650(14) 0.054(4) Uiso 1 1 d . .
C52 C 0.2594(8) 0.8220(13) 0.5442(15) 0.061(4) Uiso 1 1 d . .

loop_
_atom_site_aniso_label
_atom_site_aniso_U_11
_atom_site_aniso_U_22
_atom_site_aniso_U_33
_atom_site_aniso_U_23
_atom_site_aniso_U_13
_atom_site_aniso_U_12
N1 0.070(8) 0.014(4) 0.101(13) -0.015(5) 0.038(9) -0.003(5)
N3 0.074(8) 0.032(5) 0.126(13) -0.002(6) 0.091(9) -0.005(6)
O20 0.137(10) 0.003(3) 0.235(16) -0.019(6) 0.075(11) 0.010(5)
N40 0.092(9) 0.036(5) 0.151(17) -0.001(7) 0.065(11) -0.013(7)
N11 0.064(8) 0.030(5) 0.155(17) -0.006(7) 0.064(10) -0.002(6)
N13 0.050(8) 0.028(5) 0.104(14) 0.002(6) 0.018(9) 0.009(6)
O21 0.122(8) 0.027(4) 0.202(15) 0.009(6) 0.114(9) 0.013(5)
N44 0.064(8) 0.024(5) 0.24(2) 0.027(7) 0.092(10) -0.011(6)

loop_
_atom_type_symbol
_atom_type_description
_atom_type_scat_dispersion_real
_atom_type_scat_dispersion_imag
_atom_type_scat_source
C C 0.0033 0.0016 'International Tables Vol C Tables 4.2.6.8 and 6.1.1.4'
H H 0.0000 0.0000 'International Tables Vol C Tables 4.2.6.8 and 6.1.1.4'
N N 0.0061 0.0033 'International Tables Vol C Tables 4.2.6.8 and 6.1.1.4'
O O 0.0106 0.0060 'International Tables Vol C Tables 4.2.6.8 and 6.1.1.4'

loop_
_geom_angle_atom_site_label_1
_geom_angle_atom_site_label_2
_geom_angle_atom_site_label_3
_geom_angle
C6 N1 C2 112.9(13)
C6 N1 H1 123.5
C2 N1 H1 123.6
N3 C2 O20 118.8(15)
N3 C2 N1 129.8(19)
O20 C2 N1 110.2(14)
C2 N3 C4 116.3(14)
N3 C4 N40 120.7(12)
N3 C4 C5 122.7(12)
N40 C4 C5 116.5(16)
C6 C5 C4 113.1(17)
C6 C5 H5 123.5
C4 C5 H5 123.5
N1 C6 C5 125.1(14)
N1 C6 H6 117.5
C5 C6 H6 117.4
C4 N40 H40A 119.9
C4 N40 H40B 120.1
H40A N40 H40B 120.0
C12 N11 C16 118.9(14)
C12 N11 H11 120.5
C16 N11 H11 120.5
O21 C12 N11 118.2(13)
O21 C12 N13 115.4(12)
N11 C12 N13 124.8(15)
C12 N13 C14 116.1(12)
N44 C14 N13 119.5(13)
N44 C14 C15 116.3(17)
N13 C14 C15 123.8(14)
C16 C15 C14 109.4(19)
C16 C15 H15 125.3
C14 C15 H15 125.3
N11 C16 C15 125.9(15)
N11 C16 H16 117.1
C15 C16 H16 117.0
C14 N44 H44A 120.0
C14 N44 H44B 120.0
H44A N44 H44B 120.0
C22 C21 N21 127.5(19)
C22 C21 H21 116.2
N21 C21 H21 116.3
C21 C22 C23 116.6(19)
C21 C22 H22 121.7
C23 C22 H22 121.7
C22 C23 C24 122.2(15)
C22 C23 H23 118.9
C24 C23 H23 118.9
C25 C24 C32 120.3(13)
C25 C24 C23 124.0(14)
C32 C24 C23 115.1(15)
C24 C25 C26 120.1(15)
C24 C25 H25 120.0
C26 C25 H25 119.9
C27 C26 C25 120.4(19)
C27 C26 H26 119.8
C25 C26 H26 119.8
C31 C27 C28 121.2(15)
C31 C27 C26 120.6(15)
C28 C27 C26 118.2(17)
C27 C28 C29 117.6(18)
C27 C28 H28 121.2
C29 C28 H28 121.2
C30 C29 C28 117.1(16)
C30 C29 H29 121.4
C28 C29 H29 121.4
N22 C30 C29 127.0(15)
N22 C30 H30 116.5
C29 C30 H30 116.6
C27 C31 N22 124.7(13)
C27 C31 C32 120.7(13)
N22 C31 C32 112.7(14)
N21 C32 C24 123.3(13)
N21 C32 C31 118.3(12)
C24 C32 C31 116.3(15)
C32 N21 C21 113.8(12)
C30 N22 C31 111.1(15)
C52 N41 C41 117.2(15)
C50 N42 C51 106.2(15)
C42 C41 N41 124(2)
C42 C41 H41 118.0
N41 C41 H41 117.9
C43 C42 C41 120.6(18)
C43 C42 H42 119.8
C41 C42 H42 119.7
C42 C43 C44 123.2(17)
C42 C43 H43 118.4
C44 C43 H43 118.4
C43 C44 C45 136.1(17)
C43 C44 C52 112.0(18)
C45 C44 C52 111.9(15)
C46 C45 C44 129.5(17)
C46 C45 H45 115.3
C44 C45 H45 115.2
C45 C46 C47 119.5(18)
C45 C46 H46 120.3
C47 C46 H46 120.3
C51 C47 C48 114.9(13)
C51 C47 C46 120.4(13)
C48 C47 C46 123.8(16)
C49 C48 C47 116.6(18)
C49 C48 H48 121.7
C47 C48 H48 121.7
C50 C49 C48 119.8(17)
C50 C49 H49 120.1
C48 C49 H49 120.1
C49 C50 N42 131.5(16)
C49 C50 H50 114.3
N42 C50 H50 114.2
C47 C51 N42 129.3(13)
C47 C51 C52 120.1(13)
N42 C51 C52 108.7(15)
N41 C52 C51 120.1(13)
N41 C52 C44 121.3(15)
C51 C52 C44 117.7(16)

loop_
_geom_bond_atom_site_label_1
_geom_bond_atom_site_label_2
_geom_bond_distance
N1 C6 1.30(2)
N1 C2 1.353(17)
N1 H1 0.8600
C2 N3 1.244(19)
C2 O20 1.36(3)
N3 C4 1.30(2)
C4 N40 1.333(17)
C4 C5 1.425(18)
C5 C6 1.37(2)
C5 H5 0.9300
C6 H6 0.9300
N40 H40A 0.8600
N40 H40B 0.8600
N11 C12 1.309(16)
N11 C16 1.32(3)
N11 H11 0.8600
C12 O21 1.31(2)
C12 N13 1.336(17)
N13 C14 1.36(2)
C14 N44 1.348(18)
C14 C15 1.49(2)
C15 C16 1.40(2)
C15 H15 0.9300
C16 H16 0.9300
N44 H44A 0.8600
N44 H44B 0.8600
C21 C22 1.29(2)
C21 N21 1.43(2)
C21 H21 0.9300
C22 C23 1.36(3)
C22 H22 0.9300
C23 C24 1.45(2)
C23 H23 0.9300
C24 C25 1.39(2)
C24 C32 1.404(19)
C25 C26 1.40(3)
C25 H25 0.9300
C26 C27 1.39(2)
C26 H26 0.9300
C27 C31 1.34(2)
C27 C28 1.37(2)
C28 C29 1.42(2)
C28 H28 0.9300
C29 C30 1.41(3)
C29 H29 0.9300
C30 N22 1.34(2)
C30 H30 0.9300
C31 N22 1.441(18)
C31 C32 1.48(2)
C32 N21 1.35(2)
N41 C52 1.31(2)
N41 C41 1.36(2)
N42 C50 1.35(2)
N42 C51 1.378(18)
C41 C42 1.34(2)
C41 H41 0.9300
C42 C43 1.28(3)
C42 H42 0.9300
C43 C44 1.40(3)
C43 H43 0.9300
C44 C45 1.47(3)
C44 C52 1.55(2)
C45 C46 1.26(2)
C45 H45 0.9300
C46 C47 1.49(2)
C46 H46 0.9300
C47 C51 1.36(2)
C47 C48 1.44(2)
C48 C49 1.34(2)
C48 H48 0.9300
C49 C50 1.30(3)
C49 H49 0.9300
C50 H50 0.9300
C51 C52 1.52(2)
